data_4067291
loop_
_publ_author_name
'Lennartson, Anders'
'Hedstr\"om, Anna'
'H\%akansson, Mikael'

_publ_section_title
;
 Toward Total Spontaneous Resolution ofsec-Butylzinc Complexes
;
_journal_issue 1
_journal_name_full Organometallics
_journal_page_first 177
_journal_paper_doi 10.1021/om9007828
_journal_volume 29
_journal_year 2010
_chemical_formula_moiety 'C18 H28 N2 Zn'
_chemical_formula_sum 'C18 H28 N2 Zn'
_chemical_formula_weight 337.79
_chemical_name_systematic bis(pyridine)-bis(s-butyl)-zinc
_space_group_IT_number 14
_symmetry_cell_setting monoclinic
_symmetry_Int_Tables_number 14
_symmetry_space_group_name_Hall '-P 2ybc'
_symmetry_space_group_name_H-M 'P 1 21/c 1'
_atom_sites_solution_hydrogens geom
_atom_sites_solution_primary direct
_atom_sites_solution_secondary difmap
_audit_creation_method SHELXL-97
_cell_angle_alpha 90.00
_cell_angle_beta 92.670(6)
_cell_angle_gamma 90.00
_cell_formula_units_Z 4
_cell_length_a 9.3518(14)
_cell_length_b 13.822(2)
_cell_length_c 14.401(2)
_cell_measurement_reflns_used 11833
_cell_measurement_temperature 100(2)
_cell_measurement_theta_max 25.50
_cell_measurement_theta_min 2.04
_cell_volume 1859.5(5)
_computing_cell_refinement 'CrystalClear(Rigaku, 2000)'
_computing_data_collection 'CrystalClear(Rigaku, 2000)'
_computing_data_reduction 'CrystalClear(Rigaku, 2000)'
_computing_molecular_graphics 'ORTEP-3 and PLUTON'
_computing_publication_material SHELXL-97
_computing_structure_refinement SHELXL-97
_computing_structure_solution SIR92
_diffrn_ambient_temperature 100(2)
_diffrn_detector_area_resol_mean 105
_diffrn_measured_fraction_theta_full 0.968
_diffrn_measured_fraction_theta_max 0.970
_diffrn_measurement_device_type 'Rigaku R-AXIS IIC image-plate system'
_diffrn_measurement_method \f
_diffrn_radiation_monochromator graphite
_diffrn_radiation_probe x-ray
_diffrn_radiation_type MoK\a
_diffrn_radiation_wavelength 0.71073
_diffrn_reflns_av_R_equivalents 0.0339
_diffrn_reflns_av_sigmaI/netI 0.0272
_diffrn_reflns_limit_h_max 10
_diffrn_reflns_limit_h_min -11
_diffrn_reflns_limit_k_max 16
_diffrn_reflns_limit_k_min -15
_diffrn_reflns_limit_l_max 17
_diffrn_reflns_limit_l_min -17
_diffrn_reflns_number 11833
_diffrn_reflns_theta_full 25.00
_diffrn_reflns_theta_max 25.50
_diffrn_reflns_theta_min 2.04
_diffrn_source 'rotating anode X-ray tube'
_diffrn_source_type RU-H3R
_diffrn_standards_decay_% 0
_diffrn_standards_interval_count 0
_diffrn_standards_interval_time 0
_diffrn_standards_number 0
_exptl_absorpt_coefficient_mu 1.317
_exptl_absorpt_correction_T_max 0.8778
_exptl_absorpt_correction_T_min 0.4956
_exptl_absorpt_correction_type multi-scan
_exptl_absorpt_process_details '(CrystalClear; Rigaku, 2000)'
_exptl_crystal_colour colourless
_exptl_crystal_density_diffrn 1.207
_exptl_crystal_density_method 'not measured'
_exptl_crystal_description prism
_exptl_crystal_F_000 720
_exptl_crystal_size_max 0.4
_exptl_crystal_size_mid 0.2
_exptl_crystal_size_min 0.1
_refine_diff_density_max 0.549
_refine_diff_density_min -0.324
_refine_diff_density_rms 0.053
_refine_ls_extinction_method none
_refine_ls_goodness_of_fit_ref 1.085
_refine_ls_hydrogen_treatment constr
_refine_ls_matrix_type full
_refine_ls_number_parameters 190
_refine_ls_number_reflns 3364
_refine_ls_number_restraints 0
_refine_ls_restrained_S_all 1.085
_refine_ls_R_factor_all 0.0349
_refine_ls_R_factor_gt 0.0309
_refine_ls_shift/su_max 0.001
_refine_ls_shift/su_mean 0.000
_refine_ls_structure_factor_coef Fsqd
_refine_ls_weighting_details 'calc w=1/[\s^2^(Fo^2^)+(0.0380P)^2^+1.1953P] where P=(Fo^2^+2Fc^2^)/3'
_refine_ls_weighting_scheme calc
_refine_ls_wR_factor_gt 0.0778
_refine_ls_wR_factor_ref 0.0794
_reflns_number_gt 3129
_reflns_number_total 3364
_reflns_threshold_expression >2sigma(I)
_cod_data_source_file om9007828_si_001.cif
_cod_data_source_block one
_cod_original_cell_volume 1859.4(5)
_cod_original_sg_symbol_H-M 'P 21/c'
_cod_database_code 4067291

loop_
_symmetry_equiv_pos_as_xyz
'x, y, z'
'-x, y+1/2, -z+1/2'
'-x, -y, -z'
'x, -y-1/2, z-1/2'

loop_
_atom_site_label
_atom_site_type_symbol
_atom_site_fract_x
_atom_site_fract_y
_atom_site_fract_z
_atom_site_U_iso_or_equiv
_atom_site_adp_type
_atom_site_occupancy
_atom_site_symmetry_multiplicity
_atom_site_calc_flag
_atom_site_refinement_flags
C1 C 0.9094(2) 0.44202(16) 0.37134(14) 0.0278(4) Uani 1 1 d .
H1A H 0.9137 0.3797 0.3421 0.042 Uiso 1 1 calc R
H1B H 0.9419 0.4366 0.4353 0.042 Uiso 1 1 calc R
H1C H 0.9694 0.4866 0.3401 0.042 Uiso 1 1 calc R
C2 C 0.7569(2) 0.47828(13) 0.36571(12) 0.0211(4) Uani 1 1 d .
H2 H 0.6983 0.4326 0.3994 0.025 Uiso 1 1 calc R
C3 C 0.7463(2) 0.57723(16) 0.41235(15) 0.0313(5) Uani 1 1 d .
H3A H 0.7858 0.5721 0.4756 0.038 Uiso 1 1 calc R
H3B H 0.8052 0.6227 0.3799 0.038 Uiso 1 1 calc R
C4 C 0.5959(3) 0.61817(17) 0.41487(16) 0.0358(5) Uani 1 1 d .
H4A H 0.5992 0.6803 0.4448 0.054 Uiso 1 1 calc R
H4B H 0.5372 0.5751 0.4489 0.054 Uiso 1 1 calc R
H4C H 0.5561 0.6251 0.3525 0.054 Uiso 1 1 calc R
C5 C 0.5550(3) 0.64740(18) 0.12258(17) 0.0476(7) Uani 1 1 d .
H5A H 0.4692 0.6092 0.1187 0.071 Uiso 1 1 calc R
H5B H 0.5569 0.6896 0.0697 0.071 Uiso 1 1 calc R
H5C H 0.5571 0.6853 0.1785 0.071 Uiso 1 1 calc R
C6 C 0.6884(3) 0.57913(15) 0.12403(13) 0.0302(5) Uani 1 1 d .
H6 H 0.6862 0.5433 0.0653 0.036 Uiso 1 1 calc R
C7 C 0.8246(3) 0.63872(18) 0.13010(16) 0.0409(6) Uani 1 1 d .
H7A H 0.8182 0.6890 0.0831 0.049 Uiso 1 1 calc R
H7B H 0.8327 0.6701 0.1904 0.049 Uiso 1 1 calc R
C8 C 0.9555(3) 0.5805(2) 0.11711(18) 0.0473(6) Uani 1 1 d .
H8A H 1.0380 0.6220 0.1215 0.071 Uiso 1 1 calc R
H8B H 0.9493 0.5504 0.0570 0.071 Uiso 1 1 calc R
H8C H 0.9640 0.5316 0.1644 0.071 Uiso 1 1 calc R
C9 C 0.7928(2) 0.32649(16) 0.08727(15) 0.0308(5) Uani 1 1 d .
H9 H 0.8027 0.3810 0.0502 0.037 Uiso 1 1 calc R
C10 C 0.8264(3) 0.23672(18) 0.05081(17) 0.0412(6) Uani 1 1 d .
H10 H 0.8579 0.2313 -0.0093 0.049 Uiso 1 1 calc R
C11 C 0.8122(3) 0.15591(17) 0.10546(18) 0.0404(6) Uani 1 1 d .
H11 H 0.8337 0.0948 0.0829 0.048 Uiso 1 1 calc R
C12 C 0.7656(2) 0.16702(16) 0.19433(16) 0.0339(5) Uani 1 1 d .
H12 H 0.7557 0.1136 0.2328 0.041 Uiso 1 1 calc R
C13 C 0.7339(2) 0.25890(15) 0.22526(14) 0.0265(4) Uani 1 1 d .
H13 H 0.7021 0.2659 0.2851 0.032 Uiso 1 1 calc R
C14 C 0.3948(2) 0.40537(17) 0.14162(14) 0.0310(5) Uani 1 1 d .
H14 H 0.4456 0.4133 0.0882 0.037 Uiso 1 1 calc R
C15 C 0.2554(2) 0.37297(18) 0.13245(15) 0.0337(5) Uani 1 1 d .
H15 H 0.2134 0.3596 0.0741 0.040 Uiso 1 1 calc R
C16 C 0.1795(2) 0.36076(16) 0.21151(15) 0.0300(5) Uani 1 1 d .
H16 H 0.0853 0.3389 0.2074 0.036 Uiso 1 1 calc R
C17 C 0.2461(2) 0.38176(15) 0.29718(14) 0.0268(4) Uani 1 1 d .
H17 H 0.1973 0.3745 0.3516 0.032 Uiso 1 1 calc R
C18 C 0.3860(2) 0.41362(14) 0.30036(13) 0.0220(4) Uani 1 1 d .
H18 H 0.4305 0.4271 0.3580 0.026 Uiso 1 1 calc R
N1 N 0.74691(17) 0.33829(12) 0.17286(11) 0.0221(3) Uani 1 1 d .
N2 N 0.46063(18) 0.42596(12) 0.22408(11) 0.0226(3) Uani 1 1 d .
Zn1 Zn 0.68107(2) 0.481216(15) 0.229827(13) 0.01922(10) Uani 1 1 d .

loop_
_atom_site_aniso_label
_atom_site_aniso_U_11
_atom_site_aniso_U_22
_atom_site_aniso_U_33
_atom_site_aniso_U_23
_atom_site_aniso_U_13
_atom_site_aniso_U_12
C1 0.0284(10) 0.0341(11) 0.0206(10) 0.0031(8) -0.0008(8) -0.0038(9)
C2 0.0310(10) 0.0210(10) 0.0115(8) 0.0025(7) 0.0032(7) -0.0004(8)
C3 0.0369(11) 0.0339(12) 0.0228(10) -0.0077(8) -0.0028(8) -0.0012(9)
C4 0.0454(13) 0.0329(12) 0.0293(11) -0.0100(9) 0.0032(10) 0.0055(10)
C5 0.083(2) 0.0318(12) 0.0285(12) 0.0087(10) 0.0095(12) 0.0127(13)
C6 0.0514(13) 0.0249(10) 0.0145(9) 0.0011(7) 0.0023(8) -0.0054(9)
C7 0.0642(16) 0.0365(13) 0.0224(11) 0.0012(9) 0.0064(10) -0.0112(12)
C8 0.0608(17) 0.0462(15) 0.0348(13) 0.0032(11) 0.0023(12) -0.0101(13)
C9 0.0393(12) 0.0271(11) 0.0265(11) -0.0016(8) 0.0060(9) 0.0031(9)
C10 0.0575(15) 0.0340(12) 0.0330(12) -0.0075(10) 0.0116(11) 0.0103(11)
C11 0.0493(14) 0.0260(11) 0.0458(14) -0.0095(10) 0.0022(11) 0.0103(10)
C12 0.0393(12) 0.0226(11) 0.0392(12) 0.0028(9) -0.0044(10) 0.0002(9)
C13 0.0297(10) 0.0251(10) 0.0245(10) 0.0010(8) 0.0002(8) -0.0025(8)
C14 0.0305(11) 0.0478(13) 0.0146(9) -0.0004(9) -0.0006(8) 0.0006(9)
C15 0.0322(11) 0.0473(14) 0.0208(10) -0.0037(9) -0.0073(8) -0.0011(10)
C16 0.0241(10) 0.0323(12) 0.0332(11) 0.0026(9) -0.0043(8) -0.0018(8)
C17 0.0309(10) 0.0274(10) 0.0226(10) 0.0043(8) 0.0052(8) 0.0009(8)
C18 0.0281(10) 0.0211(9) 0.0165(9) 0.0002(7) -0.0012(7) 0.0031(8)
N1 0.0235(8) 0.0211(8) 0.0217(8) -0.0024(6) -0.0001(6) -0.0012(6)
N2 0.0265(8) 0.0257(8) 0.0155(8) 0.0007(6) 0.0000(6) 0.0015(7)
Zn1 0.02505(14) 0.02041(15) 0.01204(13) 0.00096(7) -0.00082(8) 0.00116(8)

loop_
_atom_type_symbol
_atom_type_description
_atom_type_scat_dispersion_real
_atom_type_scat_dispersion_imag
_atom_type_scat_source
C C 0.0033 0.0016 'International Tables Vol C Tables 4.2.6.8 and 6.1.1.4'
H H 0.0000 0.0000 'International Tables Vol C Tables 4.2.6.8 and 6.1.1.4'
N N 0.0061 0.0033 'International Tables Vol C Tables 4.2.6.8 and 6.1.1.4'
Zn Zn 0.2839 1.4301 'International Tables Vol C Tables 4.2.6.8 and 6.1.1.4'

loop_
_geom_angle_atom_site_label_1
_geom_angle_atom_site_label_2
_geom_angle_atom_site_label_3
_geom_angle
C2 C1 H1A 109.5
C2 C1 H1B 109.5
H1A C1 H1B 109.5
C2 C1 H1C 109.5
H1A C1 H1C 109.5
H1B C1 H1C 109.5
C1 C2 C3 110.72(17)
C1 C2 Zn1 109.98(12)
C3 C2 Zn1 112.02(13)
C1 C2 H2 108.0
C3 C2 H2 108.0
Zn1 C2 H2 108.0
C4 C3 C2 115.02(18)
C4 C3 H3A 108.5
C2 C3 H3A 108.5
C4 C3 H3B 108.5
C2 C3 H3B 108.5
H3A C3 H3B 107.5
C3 C4 H4A 109.5
C3 C4 H4B 109.5
H4A C4 H4B 109.5
C3 C4 H4C 109.5
H4A C4 H4C 109.5
H4B C4 H4C 109.5
C6 C5 H5A 109.5
C6 C5 H5B 109.5
H5A C5 H5B 109.5
C6 C5 H5C 109.5
H5A C5 H5C 109.5
H5B C5 H5C 109.5
C7 C6 C5 109.90(19)
C7 C6 Zn1 112.00(15)
C5 C6 Zn1 110.82(14)
C7 C6 H6 108.0
C5 C6 H6 108.0
Zn1 C6 H6 108.0
C8 C7 C6 113.2(2)
C8 C7 H7A 108.9
C6 C7 H7A 108.9
C8 C7 H7B 108.9
C6 C7 H7B 108.9
H7A C7 H7B 107.7
C7 C8 H8A 109.5
C7 C8 H8B 109.5
H8A C8 H8B 109.5
C7 C8 H8C 109.5
H8A C8 H8C 109.5
H8B C8 H8C 109.5
N1 C9 C10 123.1(2)
N1 C9 H9 118.4
C10 C9 H9 118.4
C11 C10 C9 118.6(2)
C11 C10 H10 120.7
C9 C10 H10 120.7
C10 C11 C12 118.9(2)
C10 C11 H11 120.6
C12 C11 H11 120.6
C11 C12 C13 118.9(2)
C11 C12 H12 120.6
C13 C12 H12 120.6
N1 C13 C12 122.96(19)
N1 C13 H13 118.5
C12 C13 H13 118.5
N2 C14 C15 123.10(19)
N2 C14 H14 118.5
C15 C14 H14 118.5
C14 C15 C16 118.78(19)
C14 C15 H15 120.6
C16 C15 H15 120.6
C15 C16 C17 118.77(19)
C15 C16 H16 120.6
C17 C16 H16 120.6
C18 C17 C16 118.85(18)
C18 C17 H17 120.6
C16 C17 H17 120.6
N2 C18 C17 122.89(18)
N2 C18 H18 118.6
C17 C18 H18 118.6
C9 N1 C13 117.49(17)
C9 N1 Zn1 123.56(14)
C13 N1 Zn1 118.87(13)
C18 N2 C14 117.62(17)
C18 N2 Zn1 122.50(13)
C14 N2 Zn1 119.86(13)
C6 Zn1 C2 134.68(8)
C6 Zn1 N2 105.46(8)
C2 Zn1 N2 108.15(7)
C6 Zn1 N1 107.00(7)
C2 Zn1 N1 104.10(7)
N2 Zn1 N1 87.31(6)

loop_
_geom_bond_atom_site_label_1
_geom_bond_atom_site_label_2
_geom_bond_distance
C1 C2 1.509(3)
C1 H1A 0.9600
C1 H1B 0.9600
C1 H1C 0.9600
C2 C3 1.529(3)
C2 Zn1 2.0506(19)
C2 H2 0.9800
C3 C4 1.519(3)
C3 H3A 0.9700
C3 H3B 0.9700
C4 H4A 0.9600
C4 H4B 0.9600
C4 H4C 0.9600
C5 C6 1.564(4)
C5 H5A 0.9600
C5 H5B 0.9600
C5 H5C 0.9600
C6 C7 1.516(3)
C6 Zn1 2.041(2)
C6 H6 0.9800
C7 C8 1.484(4)
C7 H7A 0.9700
C7 H7B 0.9700
C8 H8A 0.9600
C8 H8B 0.9600
C8 H8C 0.9600
C9 N1 1.334(3)
C9 C10 1.389(3)
C9 H9 0.9300
C10 C11 1.376(4)
C10 H10 0.9300
C11 C12 1.380(3)
C11 H11 0.9300
C12 C13 1.383(3)
C12 H12 0.9300
C13 N1 1.340(3)
C13 H13 0.9300
C14 N2 1.342(3)
C14 C15 1.379(3)
C14 H14 0.9300
C15 C16 1.380(3)
C15 H15 0.9300
C16 C17 1.387(3)
C16 H16 0.9300
C17 C18 1.380(3)
C17 H17 0.9300
C18 N2 1.340(3)
C18 H18 0.9300
N1 Zn1 2.2365(16)
N2 Zn1 2.1964(17)
